data_7055221
loop_
_publ_author_name
'Mutneja, Ruchi'
'Singh, Raghubir'
'Kaur, Varinder'
'Wagler, J\"org'
'Fels, Sabine'
'Kroke, Edwin'

_publ_section_title
;
 Schiff base tailed silatranes for the fabrication of functionalized
 silica based magnetic nano-cores possessing active sites for the
 adsorption of copper ions
;
_journal_issue 2
_journal_name_full 'New J. Chem.'
_journal_page_first 1640
_journal_paper_doi 10.1039/C5NJ02287H
_journal_volume 40
_journal_year 2016
_chemical_formula_moiety 'C23 H33 N O5 Si'
_chemical_formula_sum 'C23 H33 N O5 Si'
_chemical_formula_weight 431.59
_space_group_crystal_system triclinic
_space_group_IT_number 2
_space_group_name_Hall '-P 1'
_space_group_name_H-M_alt 'P -1'
_symmetry_space_group_name_Hall '-P 1'
_symmetry_space_group_name_H-M 'P -1'
_atom_sites_solution_hydrogens mixed
_audit_creation_method SHELXL-2014/7
_audit_update_record
;
2015-11-13 deposited with the CCDC.
2015-12-10 downloaded from the CCDC.
;
_cell_angle_alpha 117.517(2)
_cell_angle_beta 103.013(3)
_cell_angle_gamma 93.115(3)
_cell_formula_units_Z 2
_cell_length_a 7.8815(12)
_cell_length_b 13.2589(8)
_cell_length_c 13.5466(6)
_cell_measurement_reflns_used 4588
_cell_measurement_temperature 223(2)
_cell_measurement_theta_max 25.26
_cell_measurement_theta_min 2.70
_cell_volume 1202.5(2)
_computing_cell_refinement 'Bruker SMART'
_computing_data_collection 'Bruker SMART'
_computing_data_reduction 'Bruker SAINT'
_computing_molecular_graphics 'ORTEP32 (Farugia)'
_computing_publication_material 'Ciftab (Sheldrick)'
_computing_structure_refinement 'SHELXL-2014/7 (Sheldrick, 2014)'
_computing_structure_solution 'SHELXS-97 (Sheldrick, 1990)'
_diffrn_ambient_temperature 223(2)
_diffrn_measured_fraction_theta_full 0.985
_diffrn_measured_fraction_theta_max 0.985
_diffrn_measurement_device_type 'APEX2 CCD'
_diffrn_measurement_method 'phi and omega scans'
_diffrn_radiation_type MoK\a
_diffrn_radiation_wavelength 0.71073
_diffrn_reflns_av_R_equivalents 0.0244
_diffrn_reflns_av_unetI/netI 0.0297
_diffrn_reflns_laue_measured_fraction_full 0.985
_diffrn_reflns_laue_measured_fraction_max 0.985
_diffrn_reflns_limit_h_max 9
_diffrn_reflns_limit_h_min -9
_diffrn_reflns_limit_k_max 15
_diffrn_reflns_limit_k_min -15
_diffrn_reflns_limit_l_max 15
_diffrn_reflns_limit_l_min -16
_diffrn_reflns_number 12341
_diffrn_reflns_point_group_measured_fraction_full 0.985
_diffrn_reflns_point_group_measured_fraction_max 0.985
_diffrn_reflns_theta_full 25.000
_diffrn_reflns_theta_max 25.000
_diffrn_reflns_theta_min 1.762
_exptl_absorpt_coefficient_mu 0.129
_exptl_absorpt_correction_T_max 0.9897
_exptl_absorpt_correction_T_min 0.9242
_exptl_absorpt_correction_type multi-scan
_exptl_absorpt_process_details SADABS
_exptl_crystal_colour yellow
_exptl_crystal_density_diffrn 1.192
_exptl_crystal_description piece
_exptl_crystal_F_000 464
_exptl_crystal_size_max 0.250
_exptl_crystal_size_mid 0.100
_exptl_crystal_size_min 0.080
_refine_diff_density_max 0.166
_refine_diff_density_min -0.207
_refine_diff_density_rms 0.032
_refine_ls_extinction_method none
_refine_ls_goodness_of_fit_ref 1.012
_refine_ls_hydrogen_treatment mixed
_refine_ls_matrix_type full
_refine_ls_number_parameters 359
_refine_ls_number_reflns 4181
_refine_ls_number_restraints 99
_refine_ls_restrained_S_all 1.029
_refine_ls_R_factor_all 0.0720
_refine_ls_R_factor_gt 0.0438
_refine_ls_shift/su_max 0.000
_refine_ls_shift/su_mean 0.000
_refine_ls_structure_factor_coef Fsqd
_refine_ls_weighting_details 'w=1/[\s^2^(Fo^2^)+(0.0656P)^2^+0.2301P] where P=(Fo^2^+2Fc^2^)/3'
_refine_ls_weighting_scheme calc
_refine_ls_wR_factor_gt 0.1119
_refine_ls_wR_factor_ref 0.1304
_reflns_Friedel_coverage 0.000
_reflns_number_gt 2851
_reflns_number_total 4181
_reflns_threshold_expression 'I > 2\s(I)'
_cod_data_source_file c5nj02287h1.cif
_cod_data_source_block sf0102
_cod_depositor_comments 'Adding full bibliography for 7055220--7055222.cif.'
_cod_database_code 7055221
_shelx_shelxl_version_number 2014/7
_shelx_space_group_comment
;
The symmetry employed for this shelxl refinement is uniquely defined
by the following loop, which should always be used as a source of
symmetry information in preference to the above space-group names.
They are only intended as comments.
;
_shelx_estimated_absorpt_t_min 0.968
_shelx_estimated_absorpt_t_max 0.990

loop_
_space_group_symop_operation_xyz
'x, y, z'
'-x, -y, -z'

loop_
_atom_site_label
_atom_site_type_symbol
_atom_site_fract_x
_atom_site_fract_y
_atom_site_fract_z
_atom_site_U_iso_or_equiv
_atom_site_adp_type
_atom_site_occupancy
_atom_site_site_symmetry_order
_atom_site_calc_flag
_atom_site_refinement_flags_posn
_atom_site_refinement_flags_adp
_atom_site_refinement_flags_occupancy
_atom_site_disorder_assembly
_atom_site_disorder_group
Si1 Si 0.17966(10) 0.15886(7) 0.45941(5) 0.0694(2) Uani 1 1 d D . . . .
O1 O 0.74899(19) 0.44260(13) 0.96482(12) 0.0545(4) Uani 1 1 d . . . . .
H1 H 0.603(5) 0.387(3) 0.917(3) 0.132(11) Uiso 1 1 d . . . . .
O2 O 1.1275(2) 0.58495(14) 1.34791(12) 0.0695(5) Uani 1 1 d . . . . .
N1 N 0.4548(2) 0.31996(14) 0.90837(14) 0.0473(4) Uani 1 1 d . . . . .
C1 C 0.7792(3) 0.44983(17) 1.06841(17) 0.0447(5) Uani 1 1 d . . . . .
C2 C 0.9405(3) 0.51395(17) 1.15234(17) 0.0479(5) Uani 1 1 d . . . . .
H2 H 1.0255 0.5499 1.1342 0.057 Uiso 1 1 calc R U . . .
C3 C 0.9746(3) 0.52436(18) 1.26094(18) 0.0522(5) Uani 1 1 d . . . . .
C4 C 0.8493(3) 0.4723(2) 1.28996(18) 0.0583(6) Uani 1 1 d . . . . .
H4 H 0.8727 0.4810 1.3649 0.070 Uiso 1 1 calc R U . . .
C5 C 0.6927(3) 0.40859(18) 1.20841(17) 0.0514(5) Uani 1 1 d . . . . .
H5 H 0.6095 0.3734 1.2284 0.062 Uiso 1 1 calc R U . . .
C6 C 0.6521(2) 0.39402(16) 1.09561(16) 0.0438(5) Uani 1 1 d . . . . .
C7 C 0.4865(2) 0.32461(16) 1.00855(16) 0.0427(5) Uani 1 1 d . . . . .
C8 C 0.3585(2) 0.26047(16) 1.03507(16) 0.0430(5) Uani 1 1 d . . . . .
C9 C 0.3954(3) 0.16313(18) 1.04367(18) 0.0550(5) Uani 1 1 d . . . . .
H9 H 0.5021 0.1374 1.0330 0.066 Uiso 1 1 calc R U . . .
C10 C 0.2757(3) 0.10401(19) 1.0679(2) 0.0642(6) Uani 1 1 d . . . . .
H10 H 0.3004 0.0375 1.0725 0.077 Uiso 1 1 calc R U . . .
C11 C 0.1211(3) 0.1417(2) 1.08523(19) 0.0622(6) Uani 1 1 d . . . . .
H11 H 0.0414 0.1020 1.1032 0.075 Uiso 1 1 calc R U . . .
C12 C 0.0825(3) 0.2374(2) 1.07632(19) 0.0580(6) Uani 1 1 d . . . . .
H12 H -0.0242 0.2628 1.0874 0.070 Uiso 1 1 calc R U . . .
C13 C 0.2009(3) 0.29650(18) 1.05102(17) 0.0503(5) Uani 1 1 d . . . . .
H13 H 0.1739 0.3618 1.0446 0.060 Uiso 1 1 calc R U . . .
C14 C 1.2652(3) 0.6329(2) 1.3211(2) 0.0771(8) Uani 1 1 d . . . . .
H14A H 1.2985 0.5715 1.2582 0.116 Uiso 1 1 d R U . . .
H14B H 1.3671 0.6714 1.3890 0.116 Uiso 1 1 d R U . . .
H14C H 1.2235 0.6883 1.2979 0.116 Uiso 1 1 d R U . . .
C15 C 0.2956(3) 0.25074(19) 0.81230(17) 0.0533(5) Uani 1 1 d . . . . .
H15A H 0.1924 0.2857 0.8299 0.064 Uiso 1 1 calc R U . . .
H15B H 0.2755 0.1725 0.8021 0.064 Uiso 1 1 calc R U . . .
C16 C 0.3182(3) 0.24482(19) 0.70175(17) 0.0524(5) Uani 1 1 d . . . . .
H16A H 0.4205 0.2085 0.6842 0.063 Uiso 1 1 calc R U . . .
H16B H 0.3428 0.3236 0.7139 0.063 Uiso 1 1 calc R U . . .
C17 C 0.1548(3) 0.1765(2) 0.59816(18) 0.0612(6) Uani 1 1 d . . . . .
H17A H 0.0546 0.2157 0.6145 0.073 Uiso 1 1 calc R U . . .
H17B H 0.1260 0.0997 0.5899 0.073 Uiso 1 1 calc R U . . .
O31 O 0.3241(4) 0.0807(2) 0.4103(3) 0.0792(11) Uani 0.812(8) 1 d D U P A 1
C181 C 0.2851(6) -0.0422(4) 0.3565(4) 0.0804(14) Uani 0.812(8) 1 d D U P A 1
H18A H 0.1768 -0.0659 0.3704 0.097 Uiso 0.812(8) 1 calc R U P A 1
H18B H 0.3821 -0.0695 0.3910 0.097 Uiso 0.812(8) 1 calc R U P A 1
C191 C 0.2607(9) -0.0963(6) 0.2285(5) 0.0937(19) Uani 0.812(8) 1 d D U P A 1
H19A H 0.1582 -0.0728 0.1957 0.141 Uiso 0.812(8) 1 d R U P A 1
H19B H 0.2391 -0.1798 0.1951 0.141 Uiso 0.812(8) 1 d R U P A 1
H19C H 0.3637 -0.0722 0.2113 0.141 Uiso 0.812(8) 1 d R U P A 1
O32 O 0.262(2) 0.0408(10) 0.4260(13) 0.111(6) Uani 0.188(8) 1 d D U P A 2
C182 C 0.348(3) -0.024(3) 0.3414(15) 0.118(7) Uani 0.188(8) 1 d D U P A 2
H18C H 0.4113 -0.0769 0.3615 0.141 Uiso 0.188(8) 1 calc R U P A 2
H18D H 0.4330 0.0269 0.3337 0.141 Uiso 0.188(8) 1 calc R U P A 2
C192 C 0.199(3) -0.090(4) 0.232(2) 0.112(9) Uani 0.188(8) 1 d D U P A 2
H19D H 0.0782 -0.0919 0.2364 0.168 Uiso 0.188(8) 1 d R U P A 2
H19E H 0.2210 -0.1683 0.1933 0.168 Uiso 0.188(8) 1 d R U P A 2
H19F H 0.2188 -0.0510 0.1890 0.168 Uiso 0.188(8) 1 d R U P A 2
O41 O -0.0075(6) 0.1010(6) 0.3588(4) 0.0870(16) Uani 0.768(9) 1 d D U P A 1
C201 C -0.1735(7) 0.1398(6) 0.3712(4) 0.0964(19) Uani 0.768(9) 1 d D U P A 1
H20A H -0.1503 0.2214 0.4309 0.116 Uiso 0.768(9) 1 calc R U P A 1
H20B H -0.2392 0.0946 0.3954 0.116 Uiso 0.768(9) 1 calc R U P A 1
C211 C -0.2780(7) 0.1257(5) 0.2610(4) 0.116(2) Uani 0.768(9) 1 d D U P A 1
H21A H -0.2088 0.1680 0.2365 0.174 Uiso 0.768(9) 1 d R U P A 1
H21B H -0.3846 0.1574 0.2719 0.174 Uiso 0.768(9) 1 d R U P A 1
H21C H -0.3100 0.0448 0.2021 0.174 Uiso 0.768(9) 1 d R U P A 1
O42 O -0.004(3) 0.116(3) 0.357(2) 0.138(8) Uani 0.232(9) 1 d D U P A 2
C202 C -0.139(3) 0.1841(19) 0.350(3) 0.139(7) Uani 0.232(9) 1 d D U P A 2
H20C H -0.1497 0.1992 0.2844 0.167 Uiso 0.232(9) 1 calc R U P A 2
H20D H -0.1190 0.2573 0.4219 0.167 Uiso 0.232(9) 1 calc R U P A 2
C212 C -0.292(3) 0.1038(18) 0.331(2) 0.148(7) Uani 0.232(9) 1 d D U P A 2
H21D H -0.2989 0.0380 0.2560 0.222 Uiso 0.232(9) 1 d R U P A 2
H21E H -0.3993 0.1356 0.3253 0.222 Uiso 0.232(9) 1 d R U P A 2
H21F H -0.2785 0.0791 0.3887 0.222 Uiso 0.232(9) 1 d R U P A 2
O51 O 0.2973(16) 0.2745(7) 0.4797(10) 0.112(4) Uani 0.404(8) 1 d D U P A 1
C221 C 0.3505(17) 0.3013(9) 0.4028(9) 0.112(3) Uani 0.404(8) 1 d D U P A 1
H22A H 0.3131 0.2336 0.3251 0.134 Uiso 0.404(8) 1 calc R U P A 1
H22B H 0.4800 0.3216 0.4264 0.134 Uiso 0.404(8) 1 calc R U P A 1
C231 C 0.2751(17) 0.3964(9) 0.3999(10) 0.121(3) Uani 0.404(8) 1 d D U P A 1
H23A H 0.1474 0.3729 0.3691 0.181 Uiso 0.404(8) 1 d R U P A 1
H23B H 0.3212 0.4186 0.3506 0.181 Uiso 0.404(8) 1 d R U P A 1
H23C H 0.3047 0.4617 0.4778 0.181 Uiso 0.404(8) 1 d R U P A 1
O52 O 0.2398(9) 0.2907(3) 0.4868(5) 0.0785(17) Uani 0.596(8) 1 d D U P A 2
C222 C 0.2368(9) 0.3328(7) 0.4101(6) 0.106(2) Uani 0.596(8) 1 d D U P A 2
H22C H 0.1928 0.4058 0.4409 0.128 Uiso 0.596(8) 1 calc R U P A 2
H22D H 0.1489 0.2783 0.3369 0.128 Uiso 0.596(8) 1 calc R U P A 2
C232 C 0.3972(9) 0.3536(7) 0.3831(6) 0.108(2) Uani 0.596(8) 1 d D U P A 2
H23D H 0.4953 0.3938 0.4532 0.161 Uiso 0.596(8) 1 d R U P A 2
H23E H 0.3800 0.4002 0.3449 0.161 Uiso 0.596(8) 1 d R U P A 2
H23F H 0.4231 0.2799 0.3313 0.161 Uiso 0.596(8) 1 d R U P A 2

loop_
_atom_site_aniso_label
_atom_site_aniso_U_11
_atom_site_aniso_U_22
_atom_site_aniso_U_33
_atom_site_aniso_U_23
_atom_site_aniso_U_13
_atom_site_aniso_U_12
Si1 0.0668(5) 0.0799(5) 0.0462(4) 0.0228(3) 0.0057(3) 0.0162(4)
O1 0.0495(9) 0.0692(10) 0.0519(8) 0.0358(7) 0.0155(7) 0.0015(7)
O2 0.0530(9) 0.0860(12) 0.0521(9) 0.0264(8) 0.0063(7) -0.0147(8)
N1 0.0424(9) 0.0507(10) 0.0489(10) 0.0253(8) 0.0116(8) 0.0044(8)
C1 0.0449(11) 0.0470(12) 0.0472(11) 0.0238(9) 0.0194(9) 0.0109(9)
C2 0.0420(11) 0.0504(12) 0.0541(12) 0.0253(10) 0.0198(10) 0.0050(9)
C3 0.0467(12) 0.0539(13) 0.0481(12) 0.0190(10) 0.0139(10) 0.0024(10)
C4 0.0563(13) 0.0719(15) 0.0425(11) 0.0248(11) 0.0156(10) 0.0021(11)
C5 0.0512(13) 0.0578(13) 0.0475(12) 0.0251(10) 0.0215(10) 0.0019(10)
C6 0.0421(11) 0.0449(11) 0.0465(11) 0.0221(9) 0.0167(9) 0.0079(9)
C7 0.0430(11) 0.0441(11) 0.0462(11) 0.0229(9) 0.0192(9) 0.0122(9)
C8 0.0429(11) 0.0421(11) 0.0403(10) 0.0181(9) 0.0110(9) 0.0022(9)
C9 0.0560(13) 0.0505(13) 0.0620(13) 0.0283(11) 0.0206(11) 0.0119(10)
C10 0.0784(17) 0.0471(13) 0.0701(15) 0.0315(12) 0.0215(13) 0.0031(12)
C11 0.0648(15) 0.0536(14) 0.0586(14) 0.0213(11) 0.0192(12) -0.0122(12)
C12 0.0495(13) 0.0603(14) 0.0618(14) 0.0254(11) 0.0230(11) 0.0020(11)
C13 0.0489(12) 0.0511(12) 0.0543(12) 0.0263(10) 0.0199(10) 0.0083(10)
C14 0.0526(14) 0.0922(19) 0.0713(16) 0.0357(14) 0.0058(12) -0.0147(13)
C15 0.0455(12) 0.0606(13) 0.0541(12) 0.0305(11) 0.0107(10) 0.0023(10)
C16 0.0457(12) 0.0617(13) 0.0499(12) 0.0282(10) 0.0120(10) 0.0068(10)
C17 0.0508(13) 0.0651(14) 0.0575(13) 0.0269(11) 0.0060(11) 0.0008(11)
O31 0.0601(18) 0.0899(19) 0.0746(17) 0.0286(15) 0.0215(13) 0.0121(14)
C181 0.081(3) 0.087(3) 0.093(3) 0.053(2) 0.033(2) 0.030(2)
C191 0.116(4) 0.083(3) 0.076(3) 0.034(2) 0.022(3) 0.035(3)
O32 0.079(9) 0.122(12) 0.085(8) 0.003(8) 0.036(6) 0.052(8)
C182 0.091(10) 0.121(13) 0.094(9) 0.007(9) 0.037(7) 0.039(9)
C192 0.095(12) 0.113(14) 0.091(10) 0.018(9) 0.026(9) 0.034(11)
O41 0.073(3) 0.096(3) 0.047(2) 0.0072(18) -0.008(2) 0.039(2)
C201 0.068(3) 0.126(4) 0.065(2) 0.029(2) 0.000(2) 0.030(3)
C211 0.088(3) 0.154(4) 0.083(3) 0.051(3) -0.003(3) 0.042(3)
O42 0.102(12) 0.170(16) 0.107(12) 0.045(11) 0.019(11) 0.016(10)
C202 0.113(12) 0.173(15) 0.110(11) 0.053(10) 0.032(10) 0.014(9)
C212 0.116(12) 0.185(15) 0.127(12) 0.064(11) 0.034(11) 0.013(10)
O51 0.096(6) 0.164(7) 0.098(6) 0.093(5) 0.008(4) -0.016(5)
C221 0.125(7) 0.140(6) 0.108(5) 0.086(5) 0.041(5) 0.038(5)
C231 0.146(8) 0.132(7) 0.125(6) 0.082(5) 0.062(6) 0.052(6)
O52 0.120(5) 0.073(2) 0.046(2) 0.0289(17) 0.030(3) 0.020(2)
C222 0.135(5) 0.122(5) 0.090(3) 0.067(3) 0.047(3) 0.027(4)
C232 0.123(5) 0.117(5) 0.100(4) 0.065(4) 0.038(3) 0.016(4)

loop_
_atom_type_symbol
_atom_type_description
_atom_type_scat_dispersion_real
_atom_type_scat_dispersion_imag
_atom_type_scat_source
C C 0.0033 0.0016 'International Tables Vol C Tables 4.2.6.8 and 6.1.1.4'
H H 0.0000 0.0000 'International Tables Vol C Tables 4.2.6.8 and 6.1.1.4'
N N 0.0061 0.0033 'International Tables Vol C Tables 4.2.6.8 and 6.1.1.4'
O O 0.0106 0.0060 'International Tables Vol C Tables 4.2.6.8 and 6.1.1.4'
Si Si 0.0817 0.0704 'International Tables Vol C Tables 4.2.6.8 and 6.1.1.4'

loop_
_geom_angle_atom_site_label_1
_geom_angle_atom_site_label_2
_geom_angle_atom_site_label_3
_geom_angle
O51 Si1 O41 120.1(6)
O51 Si1 O31 91.9(5)
O41 Si1 O31 107.1(2)
O42 Si1 O52 102.3(15)
O42 Si1 O32 102.8(13)
O52 Si1 O32 138.6(7)
O51 Si1 C17 110.5(4)
O41 Si1 C17 110.9(3)
O42 Si1 C17 114.8(15)
O31 Si1 C17 115.30(15)
O52 Si1 C17 103.8(2)
O32 Si1 C17 94.9(6)
C1 O1 H1 102.1(15)
C3 O2 C14 117.59(17)
C7 N1 C15 123.62(17)
C7 N1 H1 104.0(14)
C15 N1 H1 132.4(13)
O1 C1 C2 118.84(17)
O1 C1 C6 121.39(17)
C2 C1 C6 119.77(17)
C3 C2 C1 120.17(18)
C3 C2 H2 119.9
C1 C2 H2 119.9
O2 C3 C2 124.21(19)
O2 C3 C4 115.01(18)
C2 C3 C4 120.78(19)
C5 C4 C3 119.47(19)
C5 C4 H4 120.3
C3 C4 H4 120.3
C4 C5 C6 122.05(19)
C4 C5 H5 119.0
C6 C5 H5 119.0
C5 C6 C1 117.73(18)
C5 C6 C7 121.86(18)
C1 C6 C7 120.41(17)
N1 C7 C6 118.22(17)
N1 C7 C8 121.54(17)
C6 C7 C8 120.24(16)
C13 C8 C9 118.86(19)
C13 C8 C7 120.60(17)
C9 C8 C7 120.53(18)
C10 C9 C8 120.1(2)
C10 C9 H9 120.0
C8 C9 H9 120.0
C11 C10 C9 120.4(2)
C11 C10 H10 119.8
C9 C10 H10 119.8
C10 C11 C12 120.1(2)
C10 C11 H11 120.0
C12 C11 H11 120.0
C11 C12 C13 119.9(2)
C11 C12 H12 120.1
C13 C12 H12 120.1
C8 C13 C12 120.7(2)
C8 C13 H13 119.7
C12 C13 H13 119.7
O2 C14 H14A 109.5
O2 C14 H14B 109.5
H14A C14 H14B 109.5
O2 C14 H14C 109.4
H14A C14 H14C 109.5
H14B C14 H14C 109.5
N1 C15 C16 109.71(16)
N1 C15 H15A 109.7
C16 C15 H15A 109.7
N1 C15 H15B 109.7
C16 C15 H15B 109.7
H15A C15 H15B 108.2
C15 C16 C17 112.67(17)
C15 C16 H16A 109.1
C17 C16 H16A 109.1
C15 C16 H16B 109.1
C17 C16 H16B 109.1
H16A C16 H16B 107.8
C16 C17 Si1 114.57(15)
C16 C17 H17A 108.6
Si1 C17 H17A 108.6
C16 C17 H17B 108.6
Si1 C17 H17B 108.6
H17A C17 H17B 107.6
C181 O31 Si1 121.2(3)
O31 C181 C191 111.0(5)
O31 C181 H18A 109.4
C191 C181 H18A 109.4
O31 C181 H18B 109.4
C191 C181 H18B 109.4
H18A C181 H18B 108.0
C181 C191 H19A 107.7
C181 C191 H19B 108.9
H19A C191 H19B 109.5
C181 C191 H19C 111.8
H19A C191 H19C 109.5
H19B C191 H19C 109.5
C182 O32 Si1 134(2)
O32 C182 C192 103(2)
O32 C182 H18C 111.1
C192 C182 H18C 111.1
O32 C182 H18D 111.1
C192 C182 H18D 111.1
H18C C182 H18D 109.0
C182 C192 H19D 119.5
C182 C192 H19E 106.9
H19D C192 H19E 109.5
C182 C192 H19F 101.5
H19D C192 H19F 109.5
H19E C192 H19F 109.5
C201 O41 Si1 124.5(4)
O41 C201 C211 109.4(5)
O41 C201 H20A 109.8
C211 C201 H20A 109.8
O41 C201 H20B 109.8
C211 C201 H20B 109.8
H20A C201 H20B 108.2
C201 C211 H21A 108.7
C201 C211 H21B 108.6
H21A C211 H21B 109.5
C201 C211 H21C 111.1
H21A C211 H21C 109.5
H21B C211 H21C 109.5
C202 O42 Si1 126(2)
O42 C202 C212 98(2)
O42 C202 H20C 112.1
C212 C202 H20C 112.1
O42 C202 H20D 112.1
C212 C202 H20D 112.1
H20C C202 H20D 109.7
C202 C212 H21D 103.0
C202 C212 H21E 111.3
H21D C212 H21E 109.5
C202 C212 H21F 113.9
H21D C212 H21F 109.5
H21E C212 H21F 109.5
C221 O51 Si1 131.3(10)
O51 C221 C231 110.7(11)
O51 C221 H22A 109.5
C231 C221 H22A 109.5
O51 C221 H22B 109.5
C231 C221 H22B 109.5
H22A C221 H22B 108.1
C221 C231 H23A 108.9
C221 C231 H23B 109.9
H23A C231 H23B 109.5
C221 C231 H23C 109.6
H23A C231 H23C 109.5
H23B C231 H23C 109.5
C222 O52 Si1 129.1(5)
O52 C222 C232 119.7(7)
O52 C222 H22C 107.4
C232 C222 H22C 107.4
O52 C222 H22D 107.4
C232 C222 H22D 107.4
H22C C222 H22D 106.9
C222 C232 H23D 110.6
C222 C232 H23E 109.0
H23D C232 H23E 109.5
C222 C232 H23F 108.8
H23D C232 H23F 109.5
H23E C232 H23F 109.5

loop_
_geom_bond_atom_site_label_1
_geom_bond_atom_site_label_2
_geom_bond_distance
Si1 O51 1.621(4)
Si1 O41 1.621(3)
Si1 O42 1.622(5)
Si1 O31 1.626(2)
Si1 O52 1.627(3)
Si1 O32 1.631(5)
Si1 C17 1.841(2)
O1 C1 1.326(2)
O1 H1 1.19(4)
O2 C3 1.366(2)
O2 C14 1.424(3)
N1 C7 1.295(2)
N1 C15 1.465(3)
C1 C2 1.404(3)
C1 C6 1.423(3)
C2 C3 1.373(3)
C2 H2 0.9400
C3 C4 1.399(3)
C4 C5 1.367(3)
C4 H4 0.9400
C5 C6 1.405(3)
C5 H5 0.9400
C6 C7 1.454(3)
C7 C8 1.490(3)
C8 C13 1.381(3)
C8 C9 1.389(3)
C9 C10 1.382(3)
C9 H9 0.9400
C10 C11 1.369(3)
C10 H10 0.9400
C11 C12 1.373(3)
C11 H11 0.9400
C12 C13 1.384(3)
C12 H12 0.9400
C13 H13 0.9400
C14 H14A 0.9700
C14 H14B 0.9700
C14 H14C 0.9699
C15 C16 1.514(3)
C15 H15A 0.9800
C15 H15B 0.9800
C16 C17 1.527(3)
C16 H16A 0.9800
C16 H16B 0.9800
C17 H17A 0.9800
C17 H17B 0.9800
O31 C181 1.424(5)
C181 C191 1.498(6)
C181 H18A 0.9800
C181 H18B 0.9800
C191 H19A 0.9700
C191 H19B 0.9700
C191 H19C 0.9700
O32 C182 1.424(6)
C182 C192 1.498(7)
C182 H18C 0.9800
C182 H18D 0.9800
C192 H19D 0.9700
C192 H19E 0.9700
C192 H19F 0.9700
O41 C201 1.448(6)
C201 C211 1.454(6)
C201 H20A 0.9800
C201 H20B 0.9800
C211 H21A 0.9700
C211 H21B 0.9700
C211 H21C 0.9700
O42 C202 1.451(7)
C202 C212 1.453(7)
C202 H20C 0.9800
C202 H20D 0.9800
C212 H21D 0.9700
C212 H21E 0.9700
C212 H21F 0.9700
O51 C221 1.381(6)
C221 C231 1.437(6)
C221 H22A 0.9800
C221 H22B 0.9800
C231 H23A 0.9700
C231 H23B 0.9700
C231 H23C 0.9700
O52 C222 1.385(5)
C222 C232 1.440(6)
C222 H22C 0.9800
C222 H22D 0.9800
C232 H23D 0.9700
C232 H23E 0.9700
C232 H23F 0.9700

loop_
_geom_torsion_atom_site_label_1
_geom_torsion_atom_site_label_2
_geom_torsion_atom_site_label_3
_geom_torsion_atom_site_label_4
_geom_torsion
O1 C1 C2 C3 179.09(18)
C6 C1 C2 C3 -1.0(3)
C14 O2 C3 C2 -4.9(3)
C14 O2 C3 C4 175.5(2)
C1 C2 C3 O2 -179.97(19)
C1 C2 C3 C4 -0.5(3)
O2 C3 C4 C5 -179.3(2)
C2 C3 C4 C5 1.2(3)
C3 C4 C5 C6 -0.4(3)
C4 C5 C6 C1 -1.0(3)
C4 C5 C6 C7 179.0(2)
O1 C1 C6 C5 -178.36(18)
C2 C1 C6 C5 1.7(3)
O1 C1 C6 C7 1.6(3)
C2 C1 C6 C7 -178.26(18)
C15 N1 C7 C6 178.23(18)
C15 N1 C7 C8 -1.4(3)
C5 C6 C7 N1 176.64(18)
C1 C6 C7 N1 -3.4(3)
C5 C6 C7 C8 -3.7(3)
C1 C6 C7 C8 176.27(17)
N1 C7 C8 C13 -72.1(3)
C6 C7 C8 C13 108.3(2)
N1 C7 C8 C9 107.7(2)
C6 C7 C8 C9 -72.0(2)
C13 C8 C9 C10 0.0(3)
C7 C8 C9 C10 -179.78(19)
C8 C9 C10 C11 -0.9(3)
C9 C10 C11 C12 1.3(3)
C10 C11 C12 C13 -0.7(3)
C9 C8 C13 C12 0.7(3)
C7 C8 C13 C12 -179.62(18)
C11 C12 C13 C8 -0.3(3)
C7 N1 C15 C16 -168.19(18)
N1 C15 C16 C17 -178.44(18)
C15 C16 C17 Si1 -176.44(16)
O51 Si1 C17 C16 -36.6(6)
O41 Si1 C17 C16 -172.3(3)
O42 Si1 C17 C16 -165.4(13)
O31 Si1 C17 C16 65.9(2)
O52 Si1 C17 C16 -54.7(3)
O32 Si1 C17 C16 88.1(7)
O51 Si1 O31 C181 -169.5(5)
O41 Si1 O31 C181 -47.2(5)
C17 Si1 O31 C181 76.7(3)
Si1 O31 C181 C191 108.7(5)
O42 Si1 O32 C182 76(3)
O52 Si1 O32 C182 -50(3)
C17 Si1 O32 C182 -167(2)
Si1 O32 C182 C192 -78(4)
O51 Si1 O41 C201 -81.9(10)
O31 Si1 O41 C201 175.4(7)
C17 Si1 O41 C201 48.9(8)
Si1 O41 C201 C211 145.2(7)
O52 Si1 O42 C202 -39(4)
O32 Si1 O42 C202 174(3)
C17 Si1 O42 C202 72(4)
Si1 O42 C202 C212 -128(4)
O41 Si1 O51 C221 -49.1(16)
O31 Si1 O51 C221 62.0(14)
C17 Si1 O51 C221 179.9(12)
Si1 O51 C221 C231 116.4(13)
O42 Si1 O52 C222 -43.2(14)
O32 Si1 O52 C222 82.9(11)
C17 Si1 O52 C222 -162.9(6)
Si1 O52 C222 C232 -99.7(9)
